data_4507749
loop_
_publ_author_name
'Zhang, Qi'
'Lu, Liye'
'Dai, Wenjuan'
'Mei, Xuefeng'

_publ_section_title
;
 New Polymorphs of Huperzine A: Preparation, Structures, and
 Physicochemical Properties of Anhydrous Crystal Forms
;
_journal_issue 5
_journal_name_full 'Crystal Growth &amp; Design'
_journal_page_first 2198
_journal_paper_doi 10.1021/cg400313a
_journal_volume 13
_journal_year 2013
_chemical_absolute_configuration ad
_chemical_formula_sum 'C15 H18 N2 O'
_chemical_formula_weight 242.32
_chemical_name_common 'Hup Form 2'
_chemical_name_systematic
;
 ?
;
_space_group_IT_number 4
_symmetry_cell_setting monoclinic
_symmetry_space_group_name_Hall 'P 2yb'
_symmetry_space_group_name_H-M 'P 1 21 1'
_atom_sites_solution_hydrogens geom
_atom_sites_solution_primary direct
_atom_sites_solution_secondary difmap
_audit_creation_method SHELXL-97
_cell_angle_alpha 90.00
_cell_angle_beta 109.391(6)
_cell_angle_gamma 90.00
_cell_formula_units_Z 12
_cell_length_a 16.6256(16)
_cell_length_b 12.5308(13)
_cell_length_c 21.002(2)
_cell_measurement_reflns_used 13531
_cell_measurement_temperature 296(2)
_cell_measurement_theta_max 24.69
_cell_measurement_theta_min 1.30
_cell_volume 4127.2(7)
_computing_cell_refinement 'Bruker SAINT'
_computing_data_collection 'Bruker APEX2'
_computing_data_reduction 'Bruker SAINT'
_computing_molecular_graphics 'Bruker SHELXTL'
_computing_publication_material 'Bruker SHELXTL'
_computing_structure_refinement 'SHELXL-97 (Sheldrick, 2008)'
_computing_structure_solution 'SHELXS-97 (Sheldrick, 2008)'
_diffrn_ambient_temperature 296(2)
_diffrn_measured_fraction_theta_full 0.996
_diffrn_measured_fraction_theta_max 0.996
_diffrn_measurement_device_type 'Bruker APEX-II CCD'
_diffrn_measurement_method '\f and \w scans'
_diffrn_radiation_monochromator graphite
_diffrn_radiation_source 'fine-focus sealed tube'
_diffrn_radiation_type MoK\a
_diffrn_radiation_wavelength 0.71073
_diffrn_reflns_av_R_equivalents 0.0438
_diffrn_reflns_av_sigmaI/netI 0.0803
_diffrn_reflns_limit_h_max 19
_diffrn_reflns_limit_h_min -15
_diffrn_reflns_limit_k_max 14
_diffrn_reflns_limit_k_min -13
_diffrn_reflns_limit_l_max 17
_diffrn_reflns_limit_l_min -24
_diffrn_reflns_number 29848
_diffrn_reflns_theta_full 24.69
_diffrn_reflns_theta_max 24.69
_diffrn_reflns_theta_min 1.30
_exptl_absorpt_coefficient_mu 0.074
_exptl_absorpt_correction_T_max 0.7451
_exptl_absorpt_correction_T_min 0.5879
_exptl_absorpt_correction_type multi-scan
_exptl_absorpt_process_details sadabs
_exptl_crystal_colour colorless
_exptl_crystal_density_diffrn 1.149
_exptl_crystal_density_method 'not measured'
_exptl_crystal_description slice
_exptl_crystal_F_000 1542
_exptl_crystal_size_max 0.55
_exptl_crystal_size_mid 0.32
_exptl_crystal_size_min 0.10
_refine_diff_density_max 0.244
_refine_diff_density_min -0.253
_refine_diff_density_rms 0.049
_refine_ls_abs_structure_details 'Flack H D (1983), Acta Cryst. A39, 876-881'
_refine_ls_abs_structure_Flack 0.0(16)
_refine_ls_extinction_coef 0.0043(5)
_refine_ls_extinction_expression Fc^*^=kFc[1+0.001xFc^2^\l^3^/sin(2\q)]^-1/4^
_refine_ls_extinction_method none
_refine_ls_goodness_of_fit_ref 0.948
_refine_ls_hydrogen_treatment constr
_refine_ls_matrix_type full
_refine_ls_number_parameters 991
_refine_ls_number_reflns 13531
_refine_ls_number_restraints 1
_refine_ls_restrained_S_all 0.948
_refine_ls_R_factor_all 0.1243
_refine_ls_R_factor_gt 0.0678
_refine_ls_shift/su_max 0.000
_refine_ls_shift/su_mean 0.000
_refine_ls_structure_factor_coef Fsqd
_refine_ls_weighting_details 'calc w=1/[\s^2^(Fo^2^)+(0.1000P)^2^+1.1105P] where P=(Fo^2^+2Fc^2^)/3'
_refine_ls_weighting_scheme calc
_refine_ls_wR_factor_gt 0.1544
_refine_ls_wR_factor_ref 0.1877
_reflns_number_gt 8479
_reflns_number_total 13531
_reflns_threshold_expression >2sigma(I)
_cod_data_source_file cg400313a_si_001.cif
_cod_data_source_block 20120060_0m.CIF
_cod_original_sg_symbol_H-M P21
_cod_original_formula_sum 'C15H18 N2O'
_cod_database_code 4507749

loop_
_symmetry_equiv_pos_as_xyz
'x, y, z'
'-x, y+1/2, -z'

loop_
_atom_site_label
_atom_site_type_symbol
_atom_site_fract_x
_atom_site_fract_y
_atom_site_fract_z
_atom_site_U_iso_or_equiv
_atom_site_adp_type
_atom_site_occupancy
_atom_site_symmetry_multiplicity
_atom_site_calc_flag
_atom_site_refinement_flags
O1 O 0.8980(2) -0.1410(3) 0.17071(15) 0.0615(9) Uani 1 1 d .
O5 O 0.5592(2) 0.8197(3) 0.82761(14) 0.0590(9) Uani 1 1 d .
O6 O 0.77584(19) 0.3534(3) 0.50619(14) 0.0501(8) Uani 1 1 d .
O4 O 1.10045(19) 0.7684(3) 0.31240(15) 0.0543(9) Uani 1 1 d .
C13 C 1.1397(5) -0.1382(8) -0.0522(4) 0.128(3) Uani 1 1 d .
H10 H 1.1173 -0.1742 -0.0948 0.191 Uiso 1 1 calc R
H9 H 1.1469 -0.1885 -0.0162 0.191 Uiso 1 1 calc R
H1 H 1.1939 -0.1069 -0.0483 0.191 Uiso 1 1 calc R
C11 C 1.0782(4) -0.0512(6) -0.0478(3) 0.0775(17) Uani 1 1 d .
C10 C 1.1131(4) 0.0349(5) 0.0020(3) 0.0753(17) Uani 1 1 d .
H8 H 1.1497 0.0796 -0.0143 0.090 Uiso 1 1 calc R
H7 H 1.1483 0.0028 0.0440 0.090 Uiso 1 1 calc R
C9 C 1.0471(3) 0.1053(4) 0.0166(2) 0.0533(13) Uani 1 1 d .
C4 C 1.0048(3) 0.0427(4) 0.0595(2) 0.0444(11) Uani 1 1 d .
C5 C 0.9283(3) -0.0099(3) 0.0316(2) 0.0391(10) Uani 1 1 d .
N1 N 0.8955(2) -0.0679(3) 0.07158(17) 0.0433(9) Uani 1 1 d .
H2 H 0.8472 -0.0985 0.0524 0.052 Uiso 1 1 calc R
C1 C 0.9325(3) -0.0826(4) 0.1403(2) 0.0446(12) Uani 1 1 d .
C8 C 0.9770(3) 0.1313(4) -0.0497(2) 0.0571(14) Uani 1 1 d .
C7 C 0.9331(3) 0.0308(4) -0.0825(2) 0.0531(13) Uani 1 1 d .
H5 H 0.8958 0.0474 -0.1285 0.064 Uiso 1 1 calc R
C6 C 0.8790(3) -0.0089(4) -0.0417(2) 0.0460(11) Uani 1 1 d .
H3 H 0.8296 0.0369 -0.0498 0.055 Uiso 1 1 calc R
H4 H 0.8589 -0.0805 -0.0562 0.055 Uiso 1 1 calc R
C12 C 0.9955(4) -0.0512(5) -0.0859(3) 0.0697(16) Uani 1 1 d .
H6 H 0.9761 -0.1066 -0.1166 0.084 Uiso 1 1 calc R
C14 C 0.9539(4) 0.2270(5) -0.0738(3) 0.085(2) Uani 1 1 d .
H11 H 0.9857 0.2839 -0.0498 0.102 Uiso 1 1 calc R
C15 C 0.8803(4) 0.2541(6) -0.1370(3) 0.106(2) Uani 1 1 d .
H13 H 0.9014 0.2654 -0.1738 0.160 Uiso 1 1 calc R
H14 H 0.8526 0.3178 -0.1295 0.160 Uiso 1 1 calc R
H12 H 0.8401 0.1963 -0.1478 0.160 Uiso 1 1 calc R
N2 N 1.0905(3) 0.1979(4) 0.0542(2) 0.0843(16) Uani 1 1 d .
H2A H 1.1358 0.1767 0.0883 0.126 Uiso 1 1 calc R
H2B H 1.0551 0.2333 0.0704 0.126 Uiso 1 1 calc R
H2C H 1.1073 0.2404 0.0271 0.126 Uiso 1 1 calc R
C3 C 1.0435(3) 0.0336(4) 0.1300(2) 0.0531(12) Uani 1 1 d .
H18 H 1.0947 0.0691 0.1505 0.064 Uiso 1 1 calc R
C2 C 1.0104(3) -0.0230(4) 0.1687(2) 0.0548(13) Uani 1 1 d .
H19 H 1.0381 -0.0243 0.2152 0.066 Uiso 1 1 calc R
C30 C -0.0237(4) 0.4761(5) 0.5967(3) 0.088(2) Uani 1 1 d .
H30A H -0.0453 0.5321 0.5643 0.132 Uiso 1 1 calc R
H30B H -0.0691 0.4478 0.6102 0.132 Uiso 1 1 calc R
H30C H -0.0003 0.4204 0.5768 0.132 Uiso 1 1 calc R
C29 C 0.0445(3) 0.5199(5) 0.6571(3) 0.0663(15) Uani 1 1 d .
H27 H 0.0661 0.4730 0.6930 0.080 Uiso 1 1 calc R
C23 C 0.0776(3) 0.6162(4) 0.6656(2) 0.0519(13) Uani 1 1 d .
C22 C 0.0545(3) 0.7046(4) 0.6149(2) 0.0476(12) Uani 1 1 d .
H36 H 0.0010 0.6865 0.5792 0.057 Uiso 1 1 calc R
C21 C 0.1254(3) 0.7163(4) 0.5840(2) 0.0451(11) Uani 1 1 d .
H34 H 0.1241 0.6561 0.5547 0.054 Uiso 1 1 calc R
H35 H 0.1166 0.7809 0.5572 0.054 Uiso 1 1 calc R
C20 C 0.2105(3) 0.7210(3) 0.6396(2) 0.0382(10) Uani 1 1 d .
N3 N 0.2767(2) 0.7596(3) 0.62180(16) 0.0378(9) Uani 1 1 d .
H33 H 0.2660 0.7798 0.5807 0.045 Uiso 1 1 calc R
C16 C 0.3605(3) 0.7687(4) 0.6651(2) 0.0460(12) Uani 1 1 d .
O2 O 0.41517(19) 0.8064(3) 0.64388(15) 0.0606(10) Uani 1 1 d .
C28 C 0.0613(4) 0.9346(6) 0.7420(3) 0.093(2) Uani 1 1 d .
H22 H 0.0323 0.9832 0.7064 0.140 Uiso 1 1 calc R
H39 H 0.1162 0.9632 0.7673 0.140 Uiso 1 1 calc R
H38 H 0.0282 0.9248 0.7713 0.140 Uiso 1 1 calc R
C26 C 0.0725(3) 0.8290(5) 0.7120(3) 0.0624(15) Uani 1 1 d .
C27 C 0.0432(3) 0.8077(4) 0.6470(3) 0.0592(14) Uani 1 1 d .
H37 H 0.0128 0.8613 0.6185 0.071 Uiso 1 1 calc R
C17 C 0.3725(3) 0.7354(5) 0.7314(2) 0.0663(16) Uani 1 1 d .
H32 H 0.4270 0.7370 0.7630 0.080 Uiso 1 1 calc R
C18 C 0.3077(3) 0.7015(5) 0.7502(2) 0.0635(15) Uani 1 1 d .
H31 H 0.3182 0.6845 0.7953 0.076 Uiso 1 1 calc R
C19 C 0.2228(3) 0.6902(4) 0.7039(2) 0.0461(12) Uani 1 1 d .
C24 C 0.1512(3) 0.6502(4) 0.7276(2) 0.0521(13) Uani 1 1 d .
C25 C 0.1193(4) 0.7431(5) 0.7607(2) 0.0697(16) Uani 1 1 d .
H24 H 0.0816 0.7149 0.7834 0.084 Uiso 1 1 calc R
H23 H 0.1678 0.7751 0.7949 0.084 Uiso 1 1 calc R
N4 N 0.1869(3) 0.5675(4) 0.7784(2) 0.0809(16) Uani 1 1 d .
H4A H 0.2000 0.5104 0.7587 0.121 Uiso 1 1 calc R
H4B H 0.1487 0.5497 0.7978 0.121 Uiso 1 1 calc R
H4C H 0.2337 0.5923 0.8096 0.121 Uiso 1 1 calc R
O3 O 0.2544(2) 0.3275(3) 0.00717(16) 0.0720(11) Uani 1 1 d .
C31 C 0.2997(3) 0.2568(4) -0.0050(2) 0.0524(13) Uani 1 1 d .
N5 N 0.3779(2) 0.2340(3) 0.04271(16) 0.0447(9) Uani 1 1 d .
H53 H 0.3940 0.2722 0.0788 0.054 Uiso 1 1 calc R
C35 C 0.4314(3) 0.1548(4) 0.0364(2) 0.0429(11) Uani 1 1 d .
C36 C 0.5118(3) 0.1399(4) 0.0956(2) 0.0529(13) Uani 1 1 d .
H54 H 0.4978 0.1099 0.1332 0.063 Uiso 1 1 calc R
H55 H 0.5387 0.2087 0.1095 0.063 Uiso 1 1 calc R
C37 C 0.5736(4) 0.0660(5) 0.0773(3) 0.0677(17) Uani 1 1 d .
H56 H 0.6171 0.0425 0.1192 0.081 Uiso 1 1 calc R
C42 C 0.6178(4) 0.1215(6) 0.0343(4) 0.086(2) Uani 1 1 d .
H46 H 0.6625 0.1677 0.0554 0.103 Uiso 1 1 calc R
C41 C 0.5968(5) 0.1083(7) -0.0309(4) 0.099(2) Uani 1 1 d .
C43 C 0.6423(6) 0.1620(10) -0.0746(4) 0.162(4) Uani 1 1 d .
H48 H 0.6932 0.1964 -0.0461 0.244 Uiso 1 1 calc R
H41 H 0.6053 0.2142 -0.1032 0.244 Uiso 1 1 calc R
H47 H 0.6571 0.1093 -0.1019 0.244 Uiso 1 1 calc R
C45 C 0.5793(6) -0.1559(6) 0.1420(3) 0.136(3) Uani 1 1 d .
H42 H 0.6389 -0.1554 0.1473 0.205 Uiso 1 1 calc R
H59 H 0.5628 -0.2263 0.1509 0.205 Uiso 1 1 calc R
H58 H 0.5687 -0.1063 0.1731 0.205 Uiso 1 1 calc R
C44 C 0.5277(5) -0.1238(6) 0.0702(3) 0.108(3) Uani 1 1 d .
H57 H 0.4949 -0.1771 0.0428 0.129 Uiso 1 1 calc R
C38 C 0.5242(4) -0.0299(5) 0.0426(3) 0.0797(19) Uani 1 1 d .
C32 C 0.2798(3) 0.1943(5) -0.0647(2) 0.0616(15) Uani 1 1 d .
H52 H 0.2290 0.2067 -0.0997 0.074 Uiso 1 1 calc R
C33 C 0.3317(4) 0.1189(4) -0.0716(3) 0.0649(15) Uani 1 1 d .
H51 H 0.3163 0.0807 -0.1118 0.078 Uiso 1 1 calc R
C34 C 0.4108(3) 0.0930(4) -0.0201(2) 0.0559(13) Uani 1 1 d .
C39 C 0.4675(4) 0.0022(4) -0.0284(3) 0.079(2) Uani 1 1 d .
N6 N 0.4114(4) -0.0845(4) -0.0649(3) 0.120(2) Uani 1 1 d .
H6A H 0.3726 -0.0982 -0.0453 0.180 Uiso 1 1 calc R
H6B H 0.4423 -0.1428 -0.0640 0.180 Uiso 1 1 calc R
H6C H 0.3853 -0.0648 -0.1075 0.180 Uiso 1 1 calc R
C40 C 0.5239(5) 0.0378(6) -0.0690(3) 0.097(2) Uani 1 1 d .
H50 H 0.5465 -0.0251 -0.0839 0.117 Uiso 1 1 calc R
H49 H 0.4889 0.0755 -0.1088 0.117 Uiso 1 1 calc R
C60 C 0.6154(4) 0.5350(6) 0.2540(3) 0.100(2) Uani 1 1 d .
H60 H 0.6048 0.6021 0.2305 0.149 Uiso 1 1 calc R
H61 H 0.5683 0.5178 0.2689 0.149 Uiso 1 1 calc R
H62 H 0.6220 0.4802 0.2242 0.149 Uiso 1 1 calc R
C59 C 0.6958(3) 0.5430(5) 0.3142(3) 0.0669(15) Uani 1 1 d .
H63 H 0.7105 0.4833 0.3419 0.080 Uiso 1 1 calc R
C53 C 0.7473(3) 0.6254(4) 0.3315(2) 0.0489(12) Uani 1 1 d .
C52 C 0.7367(3) 0.7289(5) 0.2944(2) 0.0570(14) Uani 1 1 d .
H75 H 0.6797 0.7316 0.2604 0.068 Uiso 1 1 calc R
C51 C 0.8033(3) 0.7349(4) 0.2594(2) 0.0484(12) Uani 1 1 d .
H77 H 0.7898 0.6835 0.2228 0.058 Uiso 1 1 calc R
H76 H 0.8030 0.8056 0.2404 0.058 Uiso 1 1 calc R
C50 C 0.8903(3) 0.7114(3) 0.30919(19) 0.0374(10) Uani 1 1 d .
N7 N 0.9585(2) 0.7439(3) 0.29212(16) 0.0380(8) Uani 1 1 d .
H78 H 0.9483 0.7739 0.2534 0.046 Uiso 1 1 calc R
C46 C 1.0441(3) 0.7323(4) 0.3324(2) 0.0420(11) Uani 1 1 d .
C54 C 0.8293(3) 0.6264(4) 0.3922(2) 0.0499(13) Uani 1 1 d .
C55 C 0.8160(3) 0.7111(5) 0.4414(3) 0.0705(17) Uani 1 1 d .
H68 H 0.7766 0.6831 0.4625 0.085 Uiso 1 1 calc R
H69 H 0.8700 0.7240 0.4767 0.085 Uiso 1 1 calc R
C56 C 0.7821(4) 0.8149(5) 0.4079(4) 0.0768(18) Uani 1 1 d .
C57 C 0.7470(3) 0.8214(5) 0.3425(3) 0.0701(17) Uani 1 1 d .
H64 H 0.7269 0.8877 0.3242 0.084 Uiso 1 1 calc R
C58 C 0.7909(6) 0.9098(6) 0.4534(4) 0.125(3) Uani 1 1 d .
H67 H 0.7604 0.9692 0.4276 0.188 Uiso 1 1 calc R
H65 H 0.8501 0.9280 0.4732 0.188 Uiso 1 1 calc R
H66 H 0.7678 0.8929 0.4885 0.188 Uiso 1 1 calc R
C49 C 0.9023(3) 0.6620(4) 0.3690(2) 0.0421(11) Uani 1 1 d .
C48 C 0.9892(3) 0.6465(4) 0.4119(2) 0.0532(13) Uani 1 1 d .
H70 H 0.9998 0.6131 0.4535 0.064 Uiso 1 1 calc R
C47 C 1.0549(3) 0.6791(4) 0.3935(2) 0.0509(13) Uani 1 1 d .
H71 H 1.1100 0.6658 0.4224 0.061 Uiso 1 1 calc R
N8 N 0.8523(3) 0.5262(4) 0.4280(2) 0.0734(15) Uani 1 1 d .
H8A H 0.8549 0.4753 0.3992 0.110 Uiso 1 1 calc R
H8B H 0.8132 0.5090 0.4467 0.110 Uiso 1 1 calc R
H8C H 0.9029 0.5328 0.4601 0.110 Uiso 1 1 calc R
C61 C 0.6067(3) 0.8485(4) 0.7968(2) 0.0478(12) Uani 1 1 d .
N9 N 0.5785(2) 0.8592(3) 0.72831(16) 0.0419(9) Uani 1 1 d .
H97 H 0.5257 0.8445 0.7076 0.050 Uiso 1 1 calc R
C65 C 0.6245(3) 0.8902(3) 0.6899(2) 0.0396(11) Uani 1 1 d .
C64 C 0.7101(3) 0.9139(4) 0.7202(2) 0.0474(12) Uani 1 1 d .
C69 C 0.7668(3) 0.9513(4) 0.6802(2) 0.0481(12) Uani 1 1 d .
C68 C 0.7092(3) 0.9858(4) 0.6110(2) 0.0494(12) Uani 1 1 d .
C74 C 0.7114(3) 1.0795(4) 0.5844(3) 0.0596(14) Uani 1 1 d .
H82 H 0.7530 1.1265 0.6099 0.071 Uiso 1 1 calc R
C75 C 0.6540(4) 1.1199(5) 0.5170(3) 0.092(2) Uani 1 1 d .
H79 H 0.6236 1.0610 0.4905 0.138 Uiso 1 1 calc R
H80 H 0.6878 1.1542 0.4937 0.138 Uiso 1 1 calc R
H81 H 0.6140 1.1701 0.5238 0.138 Uiso 1 1 calc R
C66 C 0.5811(3) 0.8940(4) 0.6153(2) 0.0444(11) Uani 1 1 d .
H95 H 0.5451 0.9569 0.6036 0.053 Uiso 1 1 calc R
H96 H 0.5451 0.8316 0.6008 0.053 Uiso 1 1 calc R
C67 C 0.6470(3) 0.8973(4) 0.5791(2) 0.0455(12) Uani 1 1 d .
H94 H 0.6181 0.9141 0.5314 0.055 Uiso 1 1 calc R
C70 C 0.8203(3) 0.8567(5) 0.6715(3) 0.0697(16) Uani 1 1 d .
H87 H 0.8627 0.8823 0.6527 0.084 Uiso 1 1 calc R
H88 H 0.8503 0.8266 0.7156 0.084 Uiso 1 1 calc R
C71 C 0.7692(4) 0.7701(5) 0.6268(3) 0.0662(15) Uani 1 1 d .
C72 C 0.6907(3) 0.7914(4) 0.5843(2) 0.0564(14) Uani 1 1 d .
H83 H 0.6614 0.7368 0.5561 0.068 Uiso 1 1 calc R
C73 C 0.8106(4) 0.6638(6) 0.6308(4) 0.102(2) Uani 1 1 d .
H85 H 0.7756 0.6186 0.5956 0.153 Uiso 1 1 calc R
H86 H 0.8174 0.6320 0.6739 0.153 Uiso 1 1 calc R
H84 H 0.8655 0.6722 0.6257 0.153 Uiso 1 1 calc R
N10 N 0.8240(3) 1.0340(4) 0.7200(2) 0.0700(13) Uani 1 1 d .
H10A H 0.8618 1.0516 0.7000 0.105 Uiso 1 1 calc R
H10B H 0.8513 1.0094 0.7613 0.105 Uiso 1 1 calc R
H10C H 0.7937 1.0913 0.7227 0.105 Uiso 1 1 calc R
C63 C 0.7431(3) 0.9016(5) 0.7898(2) 0.0648(16) Uani 1 1 d .
H92 H 0.8007 0.9153 0.8114 0.078 Uiso 1 1 calc R
C62 C 0.6962(3) 0.8711(5) 0.8273(2) 0.0676(16) Uani 1 1 d .
H93 H 0.7217 0.8643 0.8737 0.081 Uiso 1 1 calc R
C88 C 0.4645(5) 0.2002(8) 0.6286(5) 0.139(3) Uani 1 1 d .
H106 H 0.4708 0.1857 0.5857 0.208 Uiso 1 1 calc R
H98 H 0.4064 0.2195 0.6222 0.208 Uiso 1 1 calc R
H105 H 0.4793 0.1378 0.6566 0.208 Uiso 1 1 calc R
C86 C 0.5225(4) 0.2911(6) 0.6625(4) 0.087(2) Uani 1 1 d .
C85 C 0.4963(4) 0.4013(6) 0.6373(3) 0.0761(18) Uani 1 1 d .
H103 H 0.4538 0.4263 0.6561 0.091 Uiso 1 1 calc R
H104 H 0.4699 0.3988 0.5886 0.091 Uiso 1 1 calc R
C84 C 0.5693(3) 0.4810(5) 0.6547(2) 0.0590(14) Uani 1 1 d .
C79 C 0.6262(3) 0.4509(4) 0.6140(2) 0.0462(12) Uani 1 1 d .
C80 C 0.7019(3) 0.3971(3) 0.6427(2) 0.0404(11) Uani 1 1 d .
N11 N 0.7498(2) 0.3687(3) 0.60433(16) 0.0383(8) Uani 1 1 d .
H116 H 0.7971 0.3363 0.6243 0.046 Uiso 1 1 calc R
C76 C 0.7296(3) 0.3869(3) 0.5367(2) 0.0378(10) Uani 1 1 d .
C83 C 0.6186(3) 0.4704(5) 0.7289(2) 0.0663(16) Uani 1 1 d .
C89 C 0.6247(4) 0.5455(6) 0.7732(3) 0.093(2) Uani 1 1 d .
H102 H 0.5955 0.6088 0.7578 0.112 Uiso 1 1 calc R
C90 C 0.6761(5) 0.5378(9) 0.8487(3) 0.148(4) Uani 1 1 d .
H100 H 0.7176 0.4817 0.8559 0.221 Uiso 1 1 calc R
H99 H 0.6383 0.5224 0.8735 0.221 Uiso 1 1 calc R
H101 H 0.7046 0.6043 0.8639 0.221 Uiso 1 1 calc R
C82 C 0.6585(4) 0.3607(5) 0.7430(2) 0.0694(17) Uani 1 1 d .
H110 H 0.6804 0.3486 0.7919 0.083 Uiso 1 1 calc R
C87 C 0.5966(4) 0.2744(6) 0.7101(3) 0.0788(18) Uani 1 1 d .
H107 H 0.6111 0.2045 0.7240 0.095 Uiso 1 1 calc R
C81 C 0.7337(3) 0.3624(5) 0.7152(2) 0.0550(13) Uani 1 1 d .
H109 H 0.7773 0.4114 0.7415 0.066 Uiso 1 1 calc R
H108 H 0.7587 0.2918 0.7187 0.066 Uiso 1 1 calc R
N12 N 0.5339(3) 0.5873(4) 0.6318(2) 0.0887(17) Uani 1 1 d .
H12A H 0.4964 0.6046 0.6520 0.133 Uiso 1 1 calc R
H12B H 0.5080 0.5864 0.5873 0.133 Uiso 1 1 calc R
H12C H 0.5758 0.6351 0.6423 0.133 Uiso 1 1 calc R
C78 C 0.6041(3) 0.4746(4) 0.5453(2) 0.0560(13) Uani 1 1 d .
H115 H 0.5543 0.5130 0.5249 0.067 Uiso 1 1 calc R
C77 C 0.6510(3) 0.4448(4) 0.5072(2) 0.0534(13) Uani 1 1 d .
H114 H 0.6328 0.4617 0.4614 0.064 Uiso 1 1 calc R

loop_
_atom_site_aniso_label
_atom_site_aniso_U_11
_atom_site_aniso_U_22
_atom_site_aniso_U_33
_atom_site_aniso_U_23
_atom_site_aniso_U_13
_atom_site_aniso_U_12
O1 0.056(2) 0.091(3) 0.0416(18) 0.0194(18) 0.0206(16) -0.008(2)
O5 0.044(2) 0.094(3) 0.0367(17) 0.0096(17) 0.0110(15) -0.0132(19)
O6 0.0393(18) 0.074(2) 0.0384(16) -0.0097(16) 0.0152(15) -0.0056(17)
O4 0.0368(18) 0.081(2) 0.0493(19) -0.0039(16) 0.0195(15) -0.0143(18)
C13 0.098(6) 0.180(8) 0.111(6) -0.026(6) 0.045(5) 0.032(6)
C11 0.076(5) 0.104(5) 0.059(4) -0.010(3) 0.031(4) -0.006(4)
C10 0.057(4) 0.107(5) 0.061(4) 0.009(3) 0.019(3) -0.011(4)
C9 0.051(3) 0.055(3) 0.044(3) -0.004(2) 0.003(2) -0.017(3)
C4 0.041(3) 0.047(3) 0.036(2) 0.003(2) 0.002(2) -0.005(2)
C5 0.038(3) 0.038(2) 0.039(2) 0.002(2) 0.010(2) -0.001(2)
N1 0.032(2) 0.055(2) 0.042(2) 0.0050(18) 0.0112(17) -0.0016(18)
C1 0.042(3) 0.061(3) 0.032(2) 0.000(2) 0.013(2) 0.007(2)
C8 0.056(3) 0.059(3) 0.047(3) 0.018(3) 0.003(2) -0.019(3)
C7 0.051(3) 0.059(3) 0.040(3) 0.004(2) 0.002(2) -0.019(3)
C6 0.043(3) 0.046(3) 0.039(2) 0.003(2) 0.000(2) -0.005(2)
C12 0.077(4) 0.090(4) 0.047(3) -0.009(3) 0.027(3) -0.013(4)
C14 0.091(5) 0.074(4) 0.062(3) 0.025(3) -0.012(3) -0.035(4)
C15 0.107(5) 0.089(5) 0.086(5) 0.037(4) -0.017(4) -0.021(4)
N2 0.080(3) 0.091(4) 0.060(3) 0.008(3) -0.007(2) -0.042(3)
C3 0.041(3) 0.070(3) 0.042(3) -0.002(2) 0.005(2) -0.010(3)
C2 0.044(3) 0.082(4) 0.031(2) -0.003(2) 0.003(2) -0.006(3)
C30 0.080(4) 0.082(4) 0.080(4) 0.015(3) -0.003(3) -0.028(4)
C29 0.056(3) 0.070(4) 0.058(3) 0.021(3) -0.001(3) -0.015(3)
C23 0.035(3) 0.064(4) 0.051(3) 0.012(2) 0.007(2) -0.013(3)
C22 0.030(3) 0.065(3) 0.040(2) 0.008(2) 0.001(2) -0.005(2)
C21 0.033(3) 0.059(3) 0.039(2) 0.010(2) 0.006(2) -0.001(2)
C20 0.031(2) 0.044(3) 0.038(2) 0.007(2) 0.010(2) -0.001(2)
N3 0.032(2) 0.052(2) 0.0291(18) 0.0068(16) 0.0093(16) -0.0001(18)
C16 0.031(3) 0.064(3) 0.037(3) 0.004(2) 0.005(2) -0.001(2)
O2 0.0271(17) 0.103(3) 0.0519(19) 0.0112(19) 0.0131(15) -0.0097(18)
C28 0.095(5) 0.096(5) 0.106(5) -0.025(4) 0.056(4) -0.014(4)
C26 0.044(3) 0.089(4) 0.058(3) 0.001(3) 0.022(3) -0.007(3)
C27 0.036(3) 0.077(4) 0.070(4) 0.019(3) 0.025(3) 0.000(3)
C17 0.034(3) 0.102(4) 0.052(3) 0.021(3) 0.000(2) -0.017(3)
C18 0.043(3) 0.092(4) 0.041(3) 0.026(3) -0.005(2) -0.010(3)
C19 0.036(3) 0.058(3) 0.040(3) 0.011(2) 0.007(2) -0.004(2)
C24 0.048(3) 0.065(3) 0.039(3) 0.017(2) 0.009(2) -0.015(3)
C25 0.060(4) 0.103(5) 0.049(3) 0.008(3) 0.021(3) -0.024(3)
N4 0.059(3) 0.109(4) 0.059(3) 0.038(3) -0.002(2) -0.027(3)
O3 0.054(2) 0.107(3) 0.052(2) -0.0108(19) 0.0127(17) 0.037(2)
C31 0.043(3) 0.078(4) 0.037(3) 0.004(2) 0.014(2) 0.017(3)
N5 0.041(2) 0.054(2) 0.0350(19) -0.0044(17) 0.0077(18) 0.011(2)
C35 0.041(3) 0.046(3) 0.037(2) 0.005(2) 0.007(2) 0.012(2)
C36 0.055(3) 0.053(3) 0.041(3) -0.003(2) 0.002(2) 0.011(3)
C37 0.062(4) 0.067(4) 0.052(3) -0.010(3) -0.010(3) 0.037(3)
C42 0.058(4) 0.110(5) 0.090(5) -0.016(4) 0.025(4) 0.020(4)
C41 0.076(5) 0.147(7) 0.076(5) -0.013(5) 0.028(4) 0.046(5)
C43 0.130(8) 0.261(13) 0.126(7) 0.015(7) 0.083(7) 0.046(8)
C45 0.181(8) 0.095(6) 0.088(5) 0.019(4) -0.016(5) 0.052(6)
C44 0.129(6) 0.056(4) 0.098(5) -0.003(4) -0.016(4) 0.033(4)
C38 0.087(5) 0.062(4) 0.063(3) -0.011(3) -0.011(3) 0.035(3)
C32 0.046(3) 0.090(4) 0.038(3) 0.000(3) 0.001(2) 0.023(3)
C33 0.066(4) 0.071(4) 0.046(3) -0.014(3) 0.002(3) 0.012(3)
C34 0.052(3) 0.058(3) 0.042(3) 0.002(2) -0.005(2) 0.013(3)
C39 0.086(4) 0.056(4) 0.064(4) -0.020(3) -0.018(3) 0.030(3)
N6 0.129(5) 0.072(4) 0.100(4) -0.040(3) -0.041(4) 0.028(3)
C40 0.110(6) 0.117(6) 0.057(4) -0.007(4) 0.018(4) 0.063(5)
C60 0.062(4) 0.130(6) 0.077(4) 0.020(4) -0.016(3) -0.039(4)
C59 0.052(3) 0.077(4) 0.059(3) 0.017(3) 0.002(3) -0.024(3)
C53 0.030(3) 0.067(3) 0.045(3) 0.016(2) 0.007(2) -0.009(2)
C52 0.036(3) 0.081(4) 0.051(3) 0.021(3) 0.010(2) -0.002(3)
C51 0.032(3) 0.063(3) 0.043(3) 0.017(2) 0.003(2) -0.005(2)
C50 0.031(3) 0.045(3) 0.035(2) 0.006(2) 0.010(2) -0.008(2)
N7 0.037(2) 0.048(2) 0.0300(18) 0.0053(16) 0.0131(16) -0.0037(18)
C46 0.031(3) 0.055(3) 0.040(2) -0.004(2) 0.011(2) -0.004(2)
C54 0.037(3) 0.075(4) 0.034(2) 0.018(2) 0.006(2) -0.007(2)
C55 0.048(3) 0.117(5) 0.050(3) 0.005(3) 0.020(3) -0.020(3)
C56 0.075(4) 0.088(5) 0.090(5) 0.001(4) 0.059(4) -0.010(4)
C57 0.059(4) 0.064(4) 0.105(5) 0.026(4) 0.051(4) 0.010(3)
C58 0.158(8) 0.111(6) 0.148(7) -0.047(5) 0.105(7) -0.031(6)
C49 0.028(3) 0.059(3) 0.036(2) 0.006(2) 0.005(2) -0.003(2)
C48 0.045(3) 0.075(4) 0.033(2) 0.011(2) 0.003(2) 0.000(3)
C47 0.027(3) 0.075(4) 0.048(3) 0.009(2) 0.008(2) -0.001(2)
N8 0.039(2) 0.108(4) 0.062(3) 0.045(3) 0.001(2) -0.012(2)
C61 0.045(3) 0.063(3) 0.034(2) 0.005(2) 0.011(2) -0.011(3)
N9 0.027(2) 0.062(2) 0.034(2) 0.0049(18) 0.0071(16) -0.0103(18)
C65 0.036(3) 0.047(3) 0.035(2) -0.003(2) 0.010(2) -0.012(2)
C64 0.037(3) 0.059(3) 0.041(3) -0.001(2) 0.006(2) -0.013(2)
C69 0.038(3) 0.056(3) 0.047(3) -0.003(2) 0.010(2) -0.020(2)
C68 0.044(3) 0.062(3) 0.044(3) 0.002(2) 0.017(2) -0.017(3)
C74 0.057(3) 0.059(3) 0.057(3) 0.004(3) 0.012(3) -0.019(3)
C75 0.089(5) 0.093(5) 0.079(4) 0.031(4) 0.009(4) -0.028(4)
C66 0.038(3) 0.052(3) 0.038(2) 0.003(2) 0.006(2) -0.010(2)
C67 0.050(3) 0.050(3) 0.037(2) 0.001(2) 0.016(2) -0.016(2)
C70 0.040(3) 0.095(5) 0.075(4) 0.010(3) 0.019(3) -0.007(3)
C71 0.063(4) 0.066(4) 0.077(4) -0.007(3) 0.032(3) -0.015(3)
C72 0.053(3) 0.069(4) 0.053(3) -0.017(3) 0.025(3) -0.020(3)
C73 0.074(5) 0.093(5) 0.145(6) -0.009(5) 0.045(5) 0.016(4)
N10 0.051(3) 0.097(4) 0.051(2) 0.001(2) 0.002(2) -0.035(3)
C63 0.040(3) 0.105(5) 0.040(3) 0.001(3) 0.001(2) -0.022(3)
C62 0.041(3) 0.115(5) 0.037(3) 0.007(3) -0.001(2) -0.026(3)
C88 0.091(6) 0.155(8) 0.192(9) -0.042(7) 0.076(6) -0.044(6)
C86 0.053(4) 0.121(6) 0.088(5) -0.007(4) 0.028(4) -0.011(4)
C85 0.045(4) 0.122(6) 0.062(3) -0.005(4) 0.019(3) 0.017(4)
C84 0.044(3) 0.076(4) 0.050(3) -0.008(3) 0.007(2) 0.027(3)
C79 0.039(3) 0.056(3) 0.039(3) -0.002(2) 0.007(2) 0.012(2)
C80 0.040(3) 0.046(3) 0.033(2) -0.004(2) 0.009(2) 0.007(2)
N11 0.030(2) 0.049(2) 0.035(2) -0.0001(16) 0.0099(16) 0.0064(17)
C76 0.037(3) 0.047(3) 0.031(2) -0.006(2) 0.013(2) -0.008(2)
C83 0.050(3) 0.103(5) 0.044(3) -0.014(3) 0.012(2) 0.036(3)
C89 0.064(4) 0.136(6) 0.069(4) -0.035(4) 0.008(3) 0.038(4)
C90 0.111(6) 0.236(11) 0.068(5) -0.068(6) -0.007(4) 0.070(7)
C82 0.065(4) 0.108(5) 0.042(3) 0.008(3) 0.027(3) 0.039(4)
C87 0.082(5) 0.087(5) 0.086(5) 0.007(4) 0.053(4) 0.005(4)
C81 0.054(3) 0.073(3) 0.040(3) 0.010(2) 0.017(2) 0.026(3)
N12 0.074(4) 0.105(4) 0.073(3) -0.007(3) 0.007(3) 0.049(3)
C78 0.046(3) 0.072(4) 0.044(3) 0.005(2) 0.007(2) 0.023(3)
C77 0.045(3) 0.074(3) 0.035(3) 0.006(2) 0.005(2) 0.004(3)

loop_
_atom_type_symbol
_atom_type_description
_atom_type_scat_dispersion_real
_atom_type_scat_dispersion_imag
_atom_type_scat_source
C C 0.0033 0.0016 'International Tables Vol C Tables 4.2.6.8 and 6.1.1.4'
H H 0.0000 0.0000 'International Tables Vol C Tables 4.2.6.8 and 6.1.1.4'
N N 0.0061 0.0033 'International Tables Vol C Tables 4.2.6.8 and 6.1.1.4'
O O 0.0106 0.0060 'International Tables Vol C Tables 4.2.6.8 and 6.1.1.4'

loop_
_geom_angle_atom_site_label_1
_geom_angle_atom_site_label_2
_geom_angle_atom_site_label_3
_geom_angle
C11 C13 H10 109.5
C11 C13 H9 109.5
H10 C13 H9 109.5
C11 C13 H1 109.5
H10 C13 H1 109.5
H9 C13 H1 109.5
C12 C11 C10 120.4(6)
C12 C11 C13 122.7(6)
C10 C11 C13 116.9(6)
C11 C10 C9 115.3(5)
C11 C10 H8 108.5
C9 C10 H8 108.5
C11 C10 H7 108.5
C9 C10 H7 108.5
H8 C10 H7 107.5
N2 C9 C10 108.2(4)
N2 C9 C8 114.7(4)
C10 C9 C8 108.9(4)
N2 C9 C4 109.3(4)
C10 C9 C4 109.0(4)
C8 C9 C4 106.6(4)
C5 C4 C3 116.2(4)
C5 C4 C9 122.4(4)
C3 C4 C9 121.5(4)
N1 C5 C4 119.9(4)
N1 C5 C6 116.7(4)
C4 C5 C6 123.4(4)
C5 N1 C1 126.0(4)
C5 N1 H2 117.0
C1 N1 H2 117.0
O1 C1 N1 120.0(4)
O1 C1 C2 126.9(4)
N1 C1 C2 113.1(4)
C14 C8 C7 123.7(5)
C14 C8 C9 125.8(5)
C7 C8 C9 110.4(4)
C12 C7 C8 111.2(4)
C12 C7 C6 110.8(4)
C8 C7 C6 107.7(4)
C12 C7 H5 109.0
C8 C7 H5 109.0
C6 C7 H5 109.0
C5 C6 C7 111.2(4)
C5 C6 H3 109.4
C7 C6 H3 109.4
C5 C6 H4 109.4
C7 C6 H4 109.4
H3 C6 H4 108.0
C11 C12 C7 124.6(6)
C11 C12 H6 117.7
C7 C12 H6 117.7
C8 C14 C15 126.3(5)
C8 C14 H11 116.9
C15 C14 H11 116.9
C14 C15 H13 109.5
C14 C15 H14 109.5
H13 C15 H14 109.5
C14 C15 H12 109.5
H13 C15 H12 109.5
H14 C15 H12 109.5
C9 N2 H2A 109.5
C9 N2 H2B 109.5
H2A N2 H2B 109.5
C9 N2 H2C 109.5
H2A N2 H2C 109.5
H2B N2 H2C 109.5
C2 C3 C4 123.4(5)
C2 C3 H18 118.3
C4 C3 H18 118.3
C3 C2 C1 121.3(4)
C3 C2 H19 119.3
C1 C2 H19 119.3
C29 C30 H30A 109.5
C29 C30 H30B 109.5
H30A C30 H30B 109.5
C29 C30 H30C 109.5
H30A C30 H30C 109.5
H30B C30 H30C 109.5
C23 C29 C30 128.2(5)
C23 C29 H27 115.9
C30 C29 H27 115.9
C29 C23 C22 125.9(4)
C29 C23 C24 123.8(4)
C22 C23 C24 110.2(4)
C23 C22 C27 111.1(4)
C23 C22 C21 108.7(4)
C27 C22 C21 109.7(4)
C23 C22 H36 109.1
C27 C22 H36 109.1
C21 C22 H36 109.1
C20 C21 C22 109.5(3)
C20 C21 H34 109.8
C22 C21 H34 109.8
C20 C21 H35 109.8
C22 C21 H35 109.8
H34 C21 H35 108.2
C19 C20 N3 120.5(4)
C19 C20 C21 123.5(4)
N3 C20 C21 116.0(3)
C20 N3 C16 125.0(3)
C20 N3 H33 117.5
C16 N3 H33 117.5
O2 C16 N3 119.6(4)
O2 C16 C17 126.5(4)
N3 C16 C17 113.9(4)
C26 C28 H22 109.5
C26 C28 H39 109.5
H22 C28 H39 109.5
C26 C28 H38 109.5
H22 C28 H38 109.5
H39 C28 H38 109.5
C27 C26 C28 124.0(6)
C27 C26 C25 119.2(5)
C28 C26 C25 116.8(5)
C26 C27 C22 125.7(5)
C26 C27 H37 117.1
C22 C27 H37 117.1
C18 C17 C16 121.8(4)
C18 C17 H32 119.1
C16 C17 H32 119.1
C17 C18 C19 122.8(4)
C17 C18 H31 118.6
C19 C18 H31 118.6
C20 C19 C18 115.9(4)
C20 C19 C24 123.2(4)
C18 C19 C24 120.9(4)
N4 C24 C19 107.5(4)
N4 C24 C23 116.2(4)
C19 C24 C23 107.9(4)
N4 C24 C25 108.9(4)
C19 C24 C25 108.9(4)
C23 C24 C25 107.4(4)
C26 C25 C24 114.2(4)
C26 C25 H24 108.7
C24 C25 H24 108.7
C26 C25 H23 108.7
C24 C25 H23 108.7
H24 C25 H23 107.6
C24 N4 H4A 109.5
C24 N4 H4B 109.5
H4A N4 H4B 109.5
C24 N4 H4C 109.5
H4A N4 H4C 109.5
H4B N4 H4C 109.5
O3 C31 N5 119.1(4)
O3 C31 C32 126.5(4)
N5 C31 C32 114.4(4)
C35 N5 C31 124.4(4)
C35 N5 H53 117.8
C31 N5 H53 117.8
C34 C35 N5 120.8(4)
C34 C35 C36 123.2(4)
N5 C35 C36 116.0(4)
C35 C36 C37 110.9(4)
C35 C36 H54 109.5
C37 C36 H54 109.5
C35 C36 H55 109.5
C37 C36 H55 109.5
H54 C36 H55 108.1
C38 C37 C42 112.0(5)
C38 C37 C36 107.6(5)
C42 C37 C36 111.9(5)
C38 C37 H56 108.4
C42 C37 H56 108.4
C36 C37 H56 108.4
C41 C42 C37 123.7(7)
C41 C42 H46 118.1
C37 C42 H46 118.1
C42 C41 C40 121.4(7)
C42 C41 C43 124.1(8)
C40 C41 C43 114.4(7)
C41 C43 H48 109.5
C41 C43 H41 109.5
H48 C43 H41 109.5
C41 C43 H47 109.5
H48 C43 H47 109.5
H41 C43 H47 109.5
C44 C45 H42 109.5
C44 C45 H59 109.5
H42 C45 H59 109.5
C44 C45 H58 109.5
H42 C45 H58 109.5
H59 C45 H58 109.5
C38 C44 C45 127.3(7)
C38 C44 H57 116.4
C45 C44 H57 116.4
C44 C38 C37 124.8(6)
C44 C38 C39 126.3(6)
C37 C38 C39 108.8(5)
C33 C32 C31 121.5(5)
C33 C32 H52 119.3
C31 C32 H52 119.3
C32 C33 C34 123.2(5)
C32 C33 H51 118.4
C34 C33 H51 118.4
C35 C34 C33 115.5(4)
C35 C34 C39 122.5(4)
C33 C34 C39 122.0(4)
N6 C39 C34 107.6(5)
N6 C39 C40 108.9(6)
C34 C39 C40 111.3(5)
N6 C39 C38 113.1(5)
C34 C39 C38 106.9(4)
C40 C39 C38 109.1(5)
C39 N6 H6A 109.5
C39 N6 H6B 109.5
H6A N6 H6B 109.5
C39 N6 H6C 109.5
H6A N6 H6C 109.5
H6B N6 H6C 109.5
C41 C40 C39 114.3(5)
C41 C40 H50 108.7
C39 C40 H50 108.7
C41 C40 H49 108.7
C39 C40 H49 108.7
H50 C40 H49 107.6
C59 C60 H60 109.5
C59 C60 H61 109.5
H60 C60 H61 109.5
C59 C60 H62 109.5
H60 C60 H62 109.5
H61 C60 H62 109.5
C53 C59 C60 126.8(5)
C53 C59 H63 116.6
C60 C59 H63 116.6
C59 C53 C52 125.8(4)
C59 C53 C54 123.8(4)
C52 C53 C54 110.3(4)
C53 C52 C57 110.6(4)
C53 C52 C51 108.4(4)
C57 C52 C51 110.3(4)
C53 C52 H75 109.2
C57 C52 H75 109.2
C51 C52 H75 109.2
C50 C51 C52 109.8(3)
C50 C51 H77 109.7
C52 C51 H77 109.7
C50 C51 H76 109.7
C52 C51 H76 109.7
H77 C51 H76 108.2
C49 C50 N7 120.1(4)
C49 C50 C51 123.1(4)
N7 C50 C51 116.8(3)
C50 N7 C46 125.3(3)
C50 N7 H78 117.3
C46 N7 H78 117.3
O4 C46 N7 119.3(4)
O4 C46 C47 127.2(4)
N7 C46 C47 113.5(4)
N8 C54 C49 108.7(4)
N8 C54 C53 115.8(4)
C49 C54 C53 108.7(3)
N8 C54 C55 108.7(4)
C49 C54 C55 108.6(4)
C53 C54 C55 106.1(4)
C56 C55 C54 113.4(4)
C56 C55 H68 108.9
C54 C55 H68 108.9
C56 C55 H69 108.9
C54 C55 H69 108.9
H68 C55 H69 107.7
C57 C56 C55 121.1(6)
C57 C56 C58 122.3(7)
C55 C56 C58 116.6(6)
C56 C57 C52 124.6(5)
C56 C57 H64 117.7
C52 C57 H64 117.7
C56 C58 H67 109.5
C56 C58 H65 109.5
H67 C58 H65 109.5
C56 C58 H66 109.5
H67 C58 H66 109.5
H65 C58 H66 109.5
C50 C49 C48 116.9(4)
C50 C49 C54 123.0(4)
C48 C49 C54 120.1(4)
C47 C48 C49 121.6(4)
C47 C48 H70 119.2
C49 C48 H70 119.2
C48 C47 C46 122.6(4)
C48 C47 H71 118.7
C46 C47 H71 118.7
C54 N8 H8A 109.5
C54 N8 H8B 109.5
H8A N8 H8B 109.5
C54 N8 H8C 109.5
H8A N8 H8C 109.5
H8B N8 H8C 109.5
O5 C61 N9 121.9(4)
O5 C61 C62 124.9(4)
N9 C61 C62 113.1(4)
C65 N9 C61 126.8(4)
C65 N9 H97 116.6
C61 N9 H97 116.6
N9 C65 C64 119.3(4)
N9 C65 C66 117.9(4)
C64 C65 C66 122.8(4)
C65 C64 C63 116.6(4)
C65 C64 C69 122.7(4)
C63 C64 C69 120.7(4)
N10 C69 C68 115.4(4)
N10 C69 C70 108.9(4)
C68 C69 C70 108.3(4)
N10 C69 C64 107.8(4)
C68 C69 C64 107.7(4)
C70 C69 C64 108.5(4)
C74 C68 C67 125.6(5)
C74 C68 C69 124.6(4)
C67 C68 C69 109.7(4)
C68 C74 C75 127.1(5)
C68 C74 H82 116.4
C75 C74 H82 116.4
C74 C75 H79 109.5
C74 C75 H80 109.5
H79 C75 H80 109.5
C74 C75 H81 109.5
H79 C75 H81 109.5
H80 C75 H81 109.5
C65 C66 C67 110.3(4)
C65 C66 H95 109.6
C67 C66 H95 109.6
C65 C66 H96 109.6
C67 C66 H96 109.6
H95 C66 H96 108.1
C72 C67 C68 111.9(4)
C72 C67 C66 110.6(4)
C68 C67 C66 107.3(4)
C72 C67 H94 109.0
C68 C67 H94 109.0
C66 C67 H94 109.0
C71 C70 C69 113.9(4)
C71 C70 H87 108.8
C69 C70 H87 108.8
C71 C70 H88 108.8
C69 C70 H88 108.8
H87 C70 H88 107.7
C72 C71 C73 123.0(6)
C72 C71 C70 119.8(5)
C73 C71 C70 117.1(5)
C71 C72 C67 124.4(5)
C71 C72 H83 117.8
C67 C72 H83 117.8
C71 C73 H85 109.5
C71 C73 H86 109.5
H85 C73 H86 109.5
C71 C73 H84 109.5
H85 C73 H84 109.5
H86 C73 H84 109.5
C69 N10 H10A 109.5
C69 N10 H10B 109.5
H10A N10 H10B 109.5
C69 N10 H10C 109.5
H10A N10 H10C 109.5
H10B N10 H10C 109.5
C62 C63 C64 123.2(5)
C62 C63 H92 118.4
C64 C63 H92 118.4
C63 C62 C61 120.9(4)
C63 C62 H93 119.5
C61 C62 H93 119.5
C86 C88 H106 109.5
C86 C88 H98 109.5
H106 C88 H98 109.5
C86 C88 H105 109.5
H106 C88 H105 109.5
H98 C88 H105 109.5
C87 C86 C85 120.3(6)
C87 C86 C88 121.8(8)
C85 C86 C88 117.8(7)
C86 C85 C84 114.0(5)
C86 C85 H103 108.7
C84 C85 H103 108.7
C86 C85 H104 108.7
C84 C85 H104 108.7
H103 C85 H104 107.6
N12 C84 C83 116.1(4)
N12 C84 C79 107.3(4)
C83 C84 C79 109.4(4)
N12 C84 C85 108.4(4)
C83 C84 C85 108.0(5)
C79 C84 C85 107.4(4)
C80 C79 C78 116.4(4)
C80 C79 C84 121.7(4)
C78 C79 C84 121.9(4)
N11 C80 C79 120.0(4)
N11 C80 C81 116.7(4)
C79 C80 C81 123.2(4)
C80 N11 C76 125.8(4)
C80 N11 H116 117.1
C76 N11 H116 117.1
O6 C76 N11 120.4(4)
O6 C76 C77 125.6(4)
N11 C76 C77 114.0(4)
C89 C83 C84 124.1(5)
C89 C83 C82 126.2(5)
C84 C83 C82 109.7(4)
C83 C89 C90 125.2(7)
C83 C89 H102 117.4
C90 C89 H102 117.4
C89 C90 H100 109.5
C89 C90 H99 109.5
H100 C90 H99 109.5
C89 C90 H101 109.5
H100 C90 H101 109.5
H99 C90 H101 109.5
C87 C82 C83 112.1(5)
C87 C82 C81 110.7(4)
C83 C82 C81 105.7(5)
C87 C82 H110 109.4
C83 C82 H110 109.4
C81 C82 H110 109.4
C86 C87 C82 124.2(6)
C86 C87 H107 117.9
C82 C87 H107 117.9
C80 C81 C82 109.3(4)
C80 C81 H109 109.8
C82 C81 H109 109.8
C80 C81 H108 109.8
C82 C81 H108 109.8
H109 C81 H108 108.3
C84 N12 H12A 109.5
C84 N12 H12B 109.5
H12A N12 H12B 109.5
C84 N12 H12C 109.5
H12A N12 H12C 109.5
H12B N12 H12C 109.5
C77 C78 C79 123.4(4)
C77 C78 H115 118.3
C79 C78 H115 118.3
C78 C77 C76 120.4(4)
C78 C77 H114 119.8
C76 C77 H114 119.8

loop_
_geom_bond_atom_site_label_1
_geom_bond_atom_site_label_2
_geom_bond_distance
O1 C1 1.231(5)
O5 C61 1.230(5)
O6 C76 1.226(5)
O4 C46 1.234(5)
C13 C11 1.520(10)
C13 H10 0.9600
C13 H9 0.9600
C13 H1 0.9600
C11 C12 1.342(8)
C11 C10 1.479(9)
C10 C9 1.516(8)
C10 H8 0.9700
C10 H7 0.9700
C9 N2 1.453(6)
C9 C8 1.526(7)
C9 C4 1.531(6)
C4 C5 1.379(6)
C4 C3 1.411(6)
C5 N1 1.354(5)
C5 C6 1.485(6)
N1 C1 1.380(5)
N1 H2 0.8600
C1 C2 1.442(7)
C8 C14 1.309(8)
C8 C7 1.502(7)
C7 C12 1.479(8)
C7 C6 1.518(6)
C7 H5 0.9800
C6 H3 0.9700
C6 H4 0.9700
C12 H6 0.9300
C14 C15 1.515(7)
C14 H11 0.9300
C15 H13 0.9600
C15 H14 0.9600
C15 H12 0.9600
N2 H2A 0.8900
N2 H2B 0.8900
N2 H2C 0.8900
C3 C2 1.327(6)
C3 H18 0.9300
C2 H19 0.9300
C30 C29 1.496(7)
C30 H30A 0.9600
C30 H30B 0.9600
C30 H30C 0.9600
C29 C23 1.313(7)
C29 H27 0.9300
C23 C22 1.496(7)
C23 C24 1.522(7)
C22 C27 1.497(7)
C22 C21 1.530(6)
C22 H36 0.9800
C21 C20 1.507(6)
C21 H34 0.9700
C21 H35 0.9700
C20 C19 1.353(5)
C20 N3 1.363(5)
N3 C16 1.392(5)
N3 H33 0.8600
C16 O2 1.232(5)
C16 C17 1.402(6)
C28 C26 1.503(8)
C28 H22 0.9600
C28 H39 0.9600
C28 H38 0.9600
C26 C27 1.315(7)
C26 C25 1.511(8)
C27 H37 0.9300
C17 C18 1.333(7)
C17 H32 0.9300
C18 C19 1.432(6)
C18 H31 0.9300
C19 C24 1.521(6)
C24 N4 1.463(6)
C24 C25 1.538(8)
C25 H24 0.9700
C25 H23 0.9700
N4 H4A 0.8900
N4 H4B 0.8900
N4 H4C 0.8900
O3 C31 1.243(6)
C31 N5 1.383(5)
C31 C32 1.421(7)
N5 C35 1.368(5)
N5 H53 0.8600
C35 C34 1.363(6)
C35 C36 1.503(6)
C36 C37 1.524(7)
C36 H54 0.9700
C36 H55 0.9700
C37 C38 1.501(8)
C37 C42 1.510(9)
C37 H56 0.9800
C42 C41 1.305(9)
C42 H46 0.9300
C41 C40 1.499(11)
C41 C43 1.527(12)
C43 H48 0.9600
C43 H41 0.9600
C43 H47 0.9600
C45 C44 1.521(9)
C45 H42 0.9600
C45 H59 0.9600
C45 H58 0.9600
C44 C38 1.303(9)
C44 H57 0.9300
C38 C39 1.530(7)
C32 C33 1.320(7)
C32 H52 0.9300
C33 C34 1.436(7)
C33 H51 0.9300
C34 C39 1.523(7)
C39 N6 1.471(8)
C39 C40 1.528(10)
N6 H6A 0.8900
N6 H6B 0.8900
N6 H6C 0.8900
C40 H50 0.9700
C40 H49 0.9700
C60 C59 1.507(7)
C60 H60 0.9600
C60 H61 0.9600
C60 H62 0.9600
C59 C53 1.314(7)
C59 H63 0.9300
C53 C52 1.493(7)
C53 C54 1.526(6)
C52 C57 1.509(8)
C52 C51 1.522(6)
C52 H75 0.9800
C51 C50 1.505(6)
C51 H77 0.9700
C51 H76 0.9700
C50 C49 1.354(5)
C50 N7 1.361(5)
N7 C46 1.400(5)
N7 H78 0.8600
C46 C47 1.404(6)
C54 N8 1.447(6)
C54 C49 1.518(6)
C54 C55 1.548(8)
C55 C56 1.496(9)
C55 H68 0.9700
C55 H69 0.9700
C56 C57 1.306(8)
C56 C58 1.502(9)
C57 H64 0.9300
C58 H67 0.9600
C58 H65 0.9600
C58 H66 0.9600
C49 C48 1.439(6)
C48 C47 1.339(6)
C48 H70 0.9300
C47 H71 0.9300
N8 H8A 0.8900
N8 H8B 0.8900
N8 H8C 0.8900
C61 N9 1.363(5)
C61 C62 1.439(6)
N9 C65 1.341(5)
N9 H97 0.8600
C65 C64 1.384(6)
C65 C66 1.492(6)
C64 C63 1.388(6)
C64 C69 1.530(6)
C69 N10 1.466(6)
C69 C68 1.515(6)
C69 C70 1.529(8)
C68 C74 1.307(7)
C68 C67 1.513(6)
C74 C75 1.508(8)
C74 H82 0.9300
C75 H79 0.9600
C75 H80 0.9600
C75 H81 0.9600
C66 C67 1.527(6)
C66 H95 0.9700
C66 H96 0.9700
C67 C72 1.499(7)
C67 H94 0.9800
C70 C71 1.500(8)
C70 H87 0.9700
C70 H88 0.9700
C71 C72 1.341(7)
C71 C73 1.489(9)
C72 H83 0.9300
C73 H85 0.9600
C73 H86 0.9600
C73 H84 0.9600
N10 H10A 0.8900
N10 H10B 0.8900
N10 H10C 0.8900
C63 C62 1.335(7)
C63 H92 0.9300
C62 H93 0.9300
C88 C86 1.509(10)
C88 H106 0.9600
C88 H98 0.9600
C88 H105 0.9600
C86 C87 1.319(9)
C86 C85 1.491(9)
C85 C84 1.519(8)
C85 H103 0.9700
C85 H104 0.9700
C84 N12 1.471(7)
C84 C83 1.507(7)
C84 C79 1.518(6)
C79 C80 1.377(6)
C79 C78 1.399(6)
C80 N11 1.355(5)
C80 C81 1.501(6)
N11 C76 1.366(5)
N11 H116 0.8600
C76 C77 1.443(6)
C83 C89 1.303(8)
C83 C82 1.512(8)
C89 C90 1.535(8)
C89 H102 0.9300
C90 H100 0.9600
C90 H99 0.9600
C90 H101 0.9600
C82 C87 1.496(9)
C82 C81 1.546(6)
C82 H110 0.9800
C87 H107 0.9300
C81 H109 0.9700
C81 H108 0.9700
N12 H12A 0.8900
N12 H12B 0.8900
N12 H12C 0.8900
C78 C77 1.343(6)
C78 H115 0.9300
C77 H114 0.9300

loop_
_geom_torsion_atom_site_label_1
_geom_torsion_atom_site_label_2
_geom_torsion_atom_site_label_3
_geom_torsion_atom_site_label_4
_geom_torsion
C12 C11 C10 C9 12.6(8)
C13 C11 C10 C9 -166.5(6)
C11 C10 C9 N2 -167.9(5)
C11 C10 C9 C8 -42.6(6)
C11 C10 C9 C4 73.3(6)
N2 C9 C4 C5 145.5(5)
C10 C9 C4 C5 -96.4(5)
C8 C9 C4 C5 21.0(6)
N2 C9 C4 C3 -36.1(7)
C10 C9 C4 C3 82.0(6)
C8 C9 C4 C3 -160.6(5)
C3 C4 C5 N1 -1.3(7)
C9 C4 C5 N1 177.2(4)
C3 C4 C5 C6 -180.0(4)
C9 C4 C5 C6 -1.5(7)
C4 C5 N1 C1 -1.3(7)
C6 C5 N1 C1 177.5(4)
C5 N1 C1 O1 -177.0(4)
C5 N1 C1 C2 3.8(6)
N2 C9 C8 C14 -0.4(8)
C10 C9 C8 C14 -121.9(6)
C4 C9 C8 C14 120.7(6)
N2 C9 C8 C7 -176.8(4)
C10 C9 C8 C7 61.8(6)
C4 C9 C8 C7 -55.6(5)
C14 C8 C7 C12 134.0(6)
C9 C8 C7 C12 -49.6(6)
C14 C8 C7 C6 -104.4(6)
C9 C8 C7 C6 72.1(5)
N1 C5 C6 C7 -163.8(4)
C4 C5 C6 C7 14.9(6)
C12 C7 C6 C5 74.0(5)
C8 C7 C6 C5 -47.9(5)
C10 C11 C12 C7 -0.1(9)
C13 C11 C12 C7 179.0(6)
C8 C7 C12 C11 19.2(7)
C6 C7 C12 C11 -100.7(6)
C7 C8 C14 C15 0.5(10)
C9 C8 C14 C15 -175.3(6)
C5 C4 C3 C2 1.0(8)
C9 C4 C3 C2 -177.6(5)
C4 C3 C2 C1 1.9(8)
O1 C1 C2 C3 176.8(5)
N1 C1 C2 C3 -4.0(7)
C30 C29 C23 C22 -1.1(10)
C30 C29 C23 C24 -175.7(6)
C29 C23 C22 C27 135.0(6)
C24 C23 C22 C27 -49.8(5)
C29 C23 C22 C21 -104.2(6)
C24 C23 C22 C21 71.0(5)
C23 C22 C21 C20 -49.3(5)
C27 C22 C21 C20 72.3(5)
C22 C21 C20 C19 16.6(6)
C22 C21 C20 N3 -163.0(4)
C19 C20 N3 C16 1.5(7)
C21 C20 N3 C16 -178.8(4)
C20 N3 C16 O2 -178.8(4)
C20 N3 C16 C17 -0.8(7)
C28 C26 C27 C22 178.6(5)
C25 C26 C27 C22 -2.4(7)
C23 C22 C27 C26 18.8(7)
C21 C22 C27 C26 -101.4(5)
O2 C16 C17 C18 175.9(6)
N3 C16 C17 C18 -2.0(8)
C16 C17 C18 C19 4.0(10)
N3 C20 C19 C18 0.3(7)
C21 C20 C19 C18 -179.3(5)
N3 C20 C19 C24 177.8(4)
C21 C20 C19 C24 -1.8(7)
C17 C18 C19 C20 -3.1(8)
C17 C18 C19 C24 179.4(6)
C20 C19 C24 N4 145.1(5)
C18 C19 C24 N4 -37.5(7)
C20 C19 C24 C23 19.1(6)
C18 C19 C24 C23 -163.5(5)
C20 C19 C24 C25 -97.1(5)
C18 C19 C24 C25 80.3(6)
C29 C23 C24 N4 1.8(8)
C22 C23 C24 N4 -173.5(4)
C29 C23 C24 C19 122.5(5)
C22 C23 C24 C19 -52.8(5)
C29 C23 C24 C25 -120.3(6)
C22 C23 C24 C25 64.4(5)
C27 C26 C25 C24 17.6(7)
C28 C26 C25 C24 -163.4(4)
N4 C24 C25 C26 -174.0(4)
C19 C24 C25 C26 69.2(5)
C23 C24 C25 C26 -47.4(5)
O3 C31 N5 C35 176.8(4)
C32 C31 N5 C35 -3.3(7)
C31 N5 C35 C34 1.6(7)
C31 N5 C35 C36 -177.3(4)
C34 C35 C36 C37 12.5(7)
N5 C35 C36 C37 -168.6(4)
C35 C36 C37 C38 -47.4(6)
C35 C36 C37 C42 76.1(6)
C38 C37 C42 C41 18.6(8)
C36 C37 C42 C41 -102.3(7)
C37 C42 C41 C40 1.8(10)
C37 C42 C41 C43 -178.5(7)
C45 C44 C38 C37 1.6(13)
C45 C44 C38 C39 -175.9(7)
C42 C37 C38 C44 131.9(7)
C36 C37 C38 C44 -104.7(7)
C42 C37 C38 C39 -50.3(6)
C36 C37 C38 C39 73.2(6)
O3 C31 C32 C33 -178.1(6)
N5 C31 C32 C33 2.0(8)
C31 C32 C33 C34 0.9(9)
N5 C35 C34 C33 1.4(7)
C36 C35 C34 C33 -179.8(5)
N5 C35 C34 C39 -178.5(5)
C36 C35 C34 C39 0.3(8)
C32 C33 C34 C35 -2.7(8)
C32 C33 C34 C39 177.2(6)
C35 C34 C39 N6 143.3(5)
C33 C34 C39 N6 -36.5(8)
C35 C34 C39 C40 -97.4(6)
C33 C34 C39 C40 82.7(7)
C35 C34 C39 C38 21.6(8)
C33 C34 C39 C38 -158.3(6)
C44 C38 C39 N6 2.1(10)
C37 C38 C39 N6 -175.6(5)
C44 C38 C39 C34 120.3(8)
C37 C38 C39 C34 -57.5(7)
C44 C38 C39 C40 -119.2(8)
C37 C38 C39 C40 63.0(6)
C42 C41 C40 C39 11.5(9)
C43 C41 C40 C39 -168.3(6)
N6 C39 C40 C41 -167.2(5)
C34 C39 C40 C41 74.3(6)
C38 C39 C40 C41 -43.3(7)
C60 C59 C53 C52 -0.3(9)
C60 C59 C53 C54 -178.1(6)
C59 C53 C52 C57 131.4(6)
C54 C53 C52 C57 -50.5(5)
C59 C53 C52 C51 -107.6(6)
C54 C53 C52 C51 70.5(5)
C53 C52 C51 C50 -51.2(5)
C57 C52 C51 C50 70.0(5)
C52 C51 C50 C49 18.0(7)
C52 C51 C50 N7 -161.0(4)
C49 C50 N7 C46 -1.1(6)
C51 C50 N7 C46 178.0(4)
C50 N7 C46 O4 -177.4(4)
C50 N7 C46 C47 2.2(6)
C59 C53 C54 N8 5.1(7)
C52 C53 C54 N8 -173.1(4)
C59 C53 C54 C49 127.7(5)
C52 C53 C54 C49 -50.4(5)
C59 C53 C54 C55 -115.6(6)
C52 C53 C54 C55 66.2(5)
N8 C54 C55 C56 -173.3(4)
C49 C54 C55 C56 68.6(5)
C53 C54 C55 C56 -48.1(5)
C54 C55 C56 C57 16.9(7)
C54 C55 C56 C58 -163.0(5)
C55 C56 C57 C52 0.0(8)
C58 C56 C57 C52 179.8(5)
C53 C52 C57 C56 16.9(7)
C51 C52 C57 C56 -102.9(6)
N7 C50 C49 C48 0.0(6)
C51 C50 C49 C48 -179.0(4)
N7 C50 C49 C54 178.3(4)
C51 C50 C49 C54 -0.7(7)
N8 C54 C49 C50 143.1(5)
C53 C54 C49 C50 16.2(6)
C55 C54 C49 C50 -98.8(5)
N8 C54 C49 C48 -38.6(6)
C53 C54 C49 C48 -165.5(4)
C55 C54 C49 C48 79.5(5)
C50 C49 C48 C47 -0.2(7)
C54 C49 C48 C47 -178.6(5)
C49 C48 C47 C46 1.6(8)
O4 C46 C47 C48 177.2(5)
N7 C46 C47 C48 -2.4(7)
O5 C61 N9 C65 179.8(5)
C62 C61 N9 C65 -2.0(7)
C61 N9 C65 C64 0.6(7)
C61 N9 C65 C66 178.7(5)
N9 C65 C64 C63 1.2(7)
C66 C65 C64 C63 -176.7(5)
N9 C65 C64 C69 -179.2(4)
C66 C65 C64 C69 2.9(7)
C65 C64 C69 N10 141.0(5)
C63 C64 C69 N10 -39.4(6)
C65 C64 C69 C68 15.8(6)
C63 C64 C69 C68 -164.6(5)
C65 C64 C69 C70 -101.3(5)
C63 C64 C69 C70 78.3(6)
N10 C69 C68 C74 4.3(7)
C70 C69 C68 C74 -118.0(6)
C64 C69 C68 C74 124.8(5)
N10 C69 C68 C67 -173.5(4)
C70 C69 C68 C67 64.2(5)
C64 C69 C68 C67 -53.0(5)
C67 C68 C74 C75 -0.4(9)
C69 C68 C74 C75 -177.8(5)
N9 C65 C66 C67 -162.8(4)
C64 C65 C66 C67 15.2(6)
C74 C68 C67 C72 134.3(5)
C69 C68 C67 C72 -47.9(5)
C74 C68 C67 C66 -104.2(5)
C69 C68 C67 C66 73.5(5)
C65 C66 C67 C72 71.4(5)
C65 C66 C67 C68 -50.9(5)
N10 C69 C70 C71 -175.3(4)
C68 C69 C70 C71 -49.1(5)
C64 C69 C70 C71 67.6(5)
C69 C70 C71 C72 18.7(7)
C69 C70 C71 C73 -163.1(5)
C73 C71 C72 C67 179.7(5)
C70 C71 C72 C67 -2.2(7)
C68 C67 C72 C71 17.2(6)
C66 C67 C72 C71 -102.3(5)
C65 C64 C63 C62 -1.6(8)
C69 C64 C63 C62 178.8(6)
C64 C63 C62 C61 0.1(10)
O5 C61 C62 C63 179.7(6)
N9 C61 C62 C63 1.6(8)
C87 C86 C85 C84 17.1(8)
C88 C86 C85 C84 -159.0(6)
C86 C85 C84 N12 -175.5(5)
C86 C85 C84 C83 -49.1(6)
C86 C85 C84 C79 68.8(6)
N12 C84 C79 C80 141.7(5)
C83 C84 C79 C80 15.0(7)
C85 C84 C79 C80 -101.9(5)
N12 C84 C79 C78 -39.4(6)
C83 C84 C79 C78 -166.1(5)
C85 C84 C79 C78 77.0(6)
C78 C79 C80 N11 -1.0(7)
C84 C79 C80 N11 177.9(4)
C78 C79 C80 C81 -177.9(5)
C84 C79 C80 C81 1.0(7)
C79 C80 N11 C76 -1.2(6)
C81 C80 N11 C76 176.0(4)
C80 N11 C76 O6 -176.7(4)
C80 N11 C76 C77 2.1(6)
N12 C84 C83 C89 6.3(9)
C79 C84 C83 C89 127.9(6)
C85 C84 C83 C89 -115.6(7)
N12 C84 C83 C82 -174.0(5)
C79 C84 C83 C82 -52.4(6)
C85 C84 C83 C82 64.1(5)
C84 C83 C89 C90 -178.6(7)
C82 C83 C89 C90 1.8(11)
C89 C83 C82 C87 132.9(7)
C84 C83 C82 C87 -46.9(6)
C89 C83 C82 C81 -106.4(7)
C84 C83 C82 C81 73.9(5)
C85 C86 C87 C82 1.0(9)
C88 C86 C87 C82 177.0(6)
C83 C82 C87 C86 14.3(7)
C81 C82 C87 C86 -103.5(6)
N11 C80 C81 C82 -157.9(4)
C79 C80 C81 C82 19.1(7)
C87 C82 C81 C80 67.8(6)
C83 C82 C81 C80 -53.8(5)
C80 C79 C78 C77 2.2(8)
C84 C79 C78 C77 -176.8(5)
C79 C78 C77 C76 -1.2(8)
O6 C76 C77 C78 177.8(5)
N11 C76 C77 C78 -0.9(7)
